data_7046537
loop_
_publ_author_name
'Pajuelo-Corral, Oier'
'Rodr\'iguez-Di\'eguez, Antonio'
'Garc\'ia, Jose A'
'San Sebasti\'an, Eider'
'Seco, Jose M.'
'Cepeda, Javier'

_publ_section_title
;
 Chiral coordination polymers based on d<sup>10</sup> metals and
 2-aminonicotinate with blue fluorescent/green phosphorescent anisotropic
 emissions.
;
_journal_issue 26
_journal_name_full 'Dalton transactions (Cambridge, England : 2003)'
_journal_page_first 8746
_journal_page_last 8754
_journal_paper_doi 10.1039/c8dt01159a
_journal_volume 47
_journal_year 2018
_chemical_formula_moiety 'C12 H10 N4 O4 Zn'
_chemical_formula_sum 'C12 H10 N4 O4 Zn'
_chemical_formula_weight 339.60
_chemical_name_systematic
;
Poly[(mu-2-aminopyridine-3-carboxylato-kN:kO)zinc(II)] 
;
_space_group_crystal_system tetragonal
_space_group_IT_number 96
_space_group_name_Hall 'P 4nw 2abw'
_space_group_name_H-M_alt 'P 43 21 2'
_symmetry_space_group_name_Hall 'P 4nw 2abw'
_symmetry_space_group_name_H-M 'P 43 21 2'
_atom_sites_solution_hydrogens geom
_atom_sites_solution_primary direct
_atom_sites_solution_secondary difmap
_audit_creation_method SHELXL-2014
_audit_update_record
;
2018-05-30 deposited with the CCDC.
2018-06-04 downloaded from the CCDC.
;
_cell_angle_alpha 90
_cell_angle_beta 90
_cell_angle_gamma 90
_cell_formula_units_Z 4
_cell_length_a 7.9500(2)
_cell_length_b 7.9500(2)
_cell_length_c 19.7450(6)
_cell_measurement_reflns_used 9589
_cell_measurement_temperature 100(2)
_cell_measurement_theta_max 26.287
_cell_measurement_theta_min 2.762
_cell_volume 1247.93(6)
_computing_cell_refinement 'Bruker SAINT'
_computing_data_collection 'Bruker APEX2'
_computing_data_reduction 'Bruker SAINT'
_computing_molecular_graphics ORTEP-3
_computing_publication_material enCIFer
_computing_structure_refinement 'SHELXL-2014 (Sheldrick, 2014)'
_computing_structure_solution 'SIR-97 (Altomare 1998)'
_diffrn_ambient_temperature 100(2)
_diffrn_measured_fraction_theta_full 1.000
_diffrn_measured_fraction_theta_max 0.999
_diffrn_measurement_device_type 'Bruker Venture'
_diffrn_measurement_method \w
_diffrn_radiation_monochromator graphite
_diffrn_radiation_source 'fine-focus sealed tube'
_diffrn_radiation_type CuK\a
_diffrn_radiation_wavelength 1.5418
_diffrn_reflns_av_R_equivalents 0.0848
_diffrn_reflns_av_unetI/netI 0.0379
_diffrn_reflns_Laue_measured_fraction_full 1.000
_diffrn_reflns_Laue_measured_fraction_max 0.999
_diffrn_reflns_limit_h_max 9
_diffrn_reflns_limit_h_min -9
_diffrn_reflns_limit_k_max 9
_diffrn_reflns_limit_k_min -8
_diffrn_reflns_limit_l_max 24
_diffrn_reflns_limit_l_min -23
_diffrn_reflns_number 9589
_diffrn_reflns_point_group_measured_fraction_full 1.000
_diffrn_reflns_point_group_measured_fraction_max 0.996
_diffrn_reflns_theta_full 67.680
_diffrn_reflns_theta_max 73.891
_diffrn_reflns_theta_min 6.000
_exptl_absorpt_coefficient_mu 2.976
_exptl_absorpt_correction_T_max 0.594
_exptl_absorpt_correction_T_min 0.435
_exptl_absorpt_correction_type numerical
_exptl_absorpt_process_details
;
CrysAlisPro, Agilent Technologies,
Version 1.171.36.28 (release 01-02-2013 CrysAlis171 .NET)
(compiled Feb  1 2013,16:14:44)
Empirical absorption correction using spherical harmonics,
 implemented in SCALE3 ABSPACK scaling algorithm.
;
_exptl_crystal_colour colourless
_exptl_crystal_density_diffrn 1.808
_exptl_crystal_density_method none
_exptl_crystal_description 'trigonal antiprism'
_exptl_crystal_F_000 688
_exptl_crystal_preparation Luminescent
_exptl_crystal_size_max 0.32
_exptl_crystal_size_mid 0.25
_exptl_crystal_size_min 0.18
_refine_diff_density_max 0.625
_refine_diff_density_min -0.434
_refine_diff_density_rms 0.131
_refine_ls_abs_structure_details
;
 Flack x determined using 450 quotients [(I+)-(I-)]/[(I+)+(I-)]
 (Parsons, Flack and Wagner, Acta Cryst. B69 (2013) 249-259).
;
_refine_ls_abs_structure_Flack 0.06(4)
_refine_ls_extinction_method none
_refine_ls_goodness_of_fit_ref 1.152
_refine_ls_hydrogen_treatment constr
_refine_ls_matrix_type full
_refine_ls_number_parameters 96
_refine_ls_number_reflns 1259
_refine_ls_number_restraints 0
_refine_ls_restrained_S_all 1.152
_refine_ls_R_factor_all 0.0406
_refine_ls_R_factor_gt 0.0393
_refine_ls_shift/su_max 0.000
_refine_ls_shift/su_mean 0.000
_refine_ls_structure_factor_coef Fsqd
_refine_ls_weighting_details 'w=1/[\s^2^(Fo^2^)+(0.0623P)^2^+1.1265P] where P=(Fo^2^+2Fc^2^)/3'
_refine_ls_weighting_scheme calc
_refine_ls_wR_factor_gt 0.1074
_refine_ls_wR_factor_ref 0.1090
_reflns_Friedel_coverage 0.572
_reflns_Friedel_fraction_full 1.000
_reflns_Friedel_fraction_max 0.991
_reflns_number_gt 1222
_reflns_number_total 1259
_reflns_threshold_expression 'I > 2\s(I)'
_cod_data_source_file c8dt01159a2.cif
_cod_data_source_block Compound1
_cod_depositor_comments 'Adding full bibliography for 7046537.cif.'
_cod_original_cell_volume 1247.93(7)
_cod_database_code 7046537
_shelx_space_group_comment
;
The symmetry employed for this shelxl refinement is uniquely defined
by the following loop, which should always be used as a source of
symmetry information in preference to the above space-group names.
They are only intended as comments.
;
_shelxl_version_number 2014-3

loop_
_space_group_symop_operation_xyz
'x, y, z'
'-x, -y, z+1/2'
'x+1/2, -y+1/2, -z+1/4'
'-x+1/2, y+1/2, -z+3/4'
'-y, -x, -z+1/2'
'y, x, -z'
'y+1/2, -x+1/2, z+1/4'
'-y+1/2, x+1/2, z+3/4'

loop_
_atom_site_label
_atom_site_type_symbol
_atom_site_fract_x
_atom_site_fract_y
_atom_site_fract_z
_atom_site_U_iso_or_equiv
_atom_site_adp_type
_atom_site_occupancy
_atom_site_site_symmetry_order
_atom_site_calc_flag
_atom_site_refinement_flags_posn
_atom_site_refinement_flags_adp
_atom_site_refinement_flags_occupancy
Zn1 Zn 0.16240(7) 0.83760(7) 0.2500 0.0156(3) Uani 1 2 d S T P
O2 O 0.1028(4) 1.6625(4) 0.17508(16) 0.0199(7) Uani 1 1 d . . .
O1 O 0.1799(5) 1.5566(4) 0.27306(15) 0.0213(7) Uani 1 1 d . . .
N21 N 0.2005(6) 1.2227(5) 0.28699(19) 0.0226(8) Uani 1 1 d . . .
H21A H 0.2226 1.1317 0.3088 0.027 Uiso 1 1 calc R U .
H21B H 0.2124 1.3187 0.3065 0.027 Uiso 1 1 calc R U .
N1 N 0.1312(5) 1.0605(5) 0.19442(19) 0.0175(8) Uani 1 1 d . . .
C5 C 0.0370(6) 1.1860(6) 0.0904(2) 0.0232(10) Uani 1 1 d . . .
H5 H -0.0012 1.1727 0.0463 0.028 Uiso 1 1 calc R U .
C3 C 0.1091(6) 1.3621(6) 0.1848(2) 0.0192(9) Uani 1 1 d . . .
C6 C 0.0788(6) 1.0488(6) 0.1296(2) 0.0202(9) Uani 1 1 d . . .
H6 H 0.0705 0.9424 0.1103 0.024 Uiso 1 1 calc R U .
C4 C 0.0535(6) 1.3442(6) 0.1188(2) 0.0206(9) Uani 1 1 d . . .
H4 H 0.0270 1.4390 0.0934 0.025 Uiso 1 1 calc R U .
C31 C 0.1323(6) 1.5361(6) 0.2128(2) 0.0174(9) Uani 1 1 d . . .
C2 C 0.1475(6) 1.2150(6) 0.2225(2) 0.0174(9) Uani 1 1 d . . .

loop_
_atom_site_aniso_label
_atom_site_aniso_U_11
_atom_site_aniso_U_22
_atom_site_aniso_U_33
_atom_site_aniso_U_23
_atom_site_aniso_U_13
_atom_site_aniso_U_12
Zn1 0.0141(3) 0.0141(3) 0.0186(4) -0.0008(2) -0.0008(2) 0.0005(3)
O2 0.0209(15) 0.0163(15) 0.0224(14) -0.0011(13) 0.0007(12) 0.0000(13)
O1 0.0281(19) 0.0145(14) 0.0211(14) -0.0030(11) 0.0000(13) -0.0030(14)
N21 0.031(2) 0.0188(19) 0.0182(17) -0.0026(15) -0.0041(15) 0.0025(16)
N1 0.020(2) 0.0150(18) 0.0174(17) -0.0010(14) 0.0007(14) 0.0021(15)
C5 0.028(2) 0.023(3) 0.018(2) -0.0015(18) -0.0041(18) 0.000(2)
C3 0.021(2) 0.016(2) 0.020(2) -0.0012(17) 0.0005(16) 0.0022(17)
C6 0.024(3) 0.016(2) 0.021(2) -0.0034(17) 0.0000(18) -0.0009(18)
C4 0.024(2) 0.017(2) 0.0209(18) 0.0017(18) -0.0013(17) 0.002(2)
C31 0.012(2) 0.018(2) 0.0219(18) -0.0010(17) 0.0029(17) 0.0016(15)
C2 0.016(2) 0.016(2) 0.0204(19) 0.0008(15) 0.0019(17) -0.0025(18)

loop_
_atom_type_symbol
_atom_type_description
_atom_type_scat_dispersion_real
_atom_type_scat_dispersion_imag
_atom_type_scat_source
C C 0.0033 0.0016 'International Tables Vol C Tables 4.2.6.8 and 6.1.1.4'
H H 0.0000 0.0000 'International Tables Vol C Tables 4.2.6.8 and 6.1.1.4'
N N 0.0061 0.0033 'International Tables Vol C Tables 4.2.6.8 and 6.1.1.4'
O O 0.0106 0.0060 'International Tables Vol C Tables 4.2.6.8 and 6.1.1.4'
Zn Zn 0.2839 1.4301 'International Tables Vol C Tables 4.2.6.8 and 6.1.1.4'

loop_
_geom_angle_atom_site_label_1
_geom_angle_atom_site_label_2
_geom_angle_atom_site_label_3
_geom_angle
_geom_angle_site_symmetry_1
_geom_angle_site_symmetry_3
O2 Zn1 O2 143.72(19) 5_765 1_545
O2 Zn1 N1 99.55(15) 5_765 5_665
O2 Zn1 N1 104.94(14) 1_545 5_665
O2 Zn1 N1 104.94(14) 5_765 .
O2 Zn1 N1 99.55(15) 1_545 .
N1 Zn1 N1 94.2(2) 5_665 .
O2 Zn1 O1 92.30(13) 5_765 1_545
O2 Zn1 O1 60.16(12) 1_545 1_545
N1 Zn1 O1 93.61(14) 5_665 1_545
N1 Zn1 O1 159.57(13) . 1_545
O2 Zn1 O1 60.16(12) 5_765 5_765
O2 Zn1 O1 92.30(13) 1_545 5_765
N1 Zn1 O1 159.57(13) 5_665 5_765
N1 Zn1 O1 93.61(14) . 5_765
O1 Zn1 O1 85.44(18) 1_545 5_765
O2 Zn1 C31 30.26(14) 5_765 5_765
O2 Zn1 C31 119.12(14) 1_545 5_765
N1 Zn1 C31 129.77(14) 5_665 5_765
N1 Zn1 C31 100.65(15) . 5_765
O1 Zn1 C31 88.67(13) 1_545 5_765
O1 Zn1 C31 29.90(12) 5_765 5_765
O2 Zn1 C31 119.12(14) 5_765 1_545
O2 Zn1 C31 30.26(14) 1_545 1_545
N1 Zn1 C31 100.65(15) 5_665 1_545
N1 Zn1 C31 129.77(14) . 1_545
O1 Zn1 C31 29.90(12) 1_545 1_545
O1 Zn1 C31 88.67(13) 5_765 1_545
C31 Zn1 C31 105.4(2) 5_765 1_545
C31 O2 Zn1 94.0(3) . 1_565
C31 O1 Zn1 85.4(3) . 1_565
C6 N1 C2 118.7(4) . .
C6 N1 Zn1 118.3(3) . .
C2 N1 Zn1 122.7(3) . .
C6 C5 C4 118.1(4) . .
C4 C3 C2 118.5(4) . .
C4 C3 C31 118.7(4) . .
C2 C3 C31 122.7(4) . .
N1 C6 C5 123.5(4) . .
C5 C4 C3 120.3(4) . .
O1 C31 O2 120.4(4) . .
O1 C31 C3 120.2(4) . .
O2 C31 C3 119.4(4) . .
O1 C31 Zn1 64.7(2) . 1_565
O2 C31 Zn1 55.7(2) . 1_565
C3 C31 Zn1 175.1(3) . 1_565
N21 C2 N1 117.4(4) . .
N21 C2 C3 121.8(4) . .
N1 C2 C3 120.9(4) . .

loop_
_geom_bond_atom_site_label_1
_geom_bond_atom_site_label_2
_geom_bond_distance
_geom_bond_site_symmetry_2
Zn1 O2 2.086(3) 5_765
Zn1 O2 2.086(3) 1_545
Zn1 N1 2.099(4) 5_665
Zn1 N1 2.099(4) .
Zn1 O1 2.284(3) 1_545
Zn1 O1 2.284(3) 5_765
Zn1 C31 2.519(5) 5_765
Zn1 C31 2.519(5) 1_545
O2 C31 1.272(6) .
O2 Zn1 2.086(3) 1_565
O1 C31 1.260(5) .
O1 Zn1 2.284(3) 1_565
N21 C2 1.343(6) .
N1 C6 1.350(6) .
N1 C2 1.353(6) .
C5 C6 1.378(7) .
C5 C4 1.382(7) .
C3 C4 1.384(6) .
C3 C2 1.419(6) .
C3 C31 1.500(6) .
C31 Zn1 2.519(5) 1_565

loop_
_geom_hbond_atom_site_label_D
_geom_hbond_atom_site_label_H
_geom_hbond_atom_site_label_A
_geom_hbond_distance_DH
_geom_hbond_distance_HA
_geom_hbond_distance_DA
_geom_hbond_angle_DHA
_geom_hbond_site_symmetry_A
N21 H21A O2 0.86 2.10 2.906(6) 155.7 5_765
N21 H21B O1 0.86 2.02 2.674(6) 132.1 .
